data_7221148
loop_
_publ_author_name
'Llano-Tom\'e, Francisco'
'Baz\'an, Bego\~na'
'Urtiaga, M. Karmele'
'Barandika, Gotzone'
'Fidalgo-Marijuan, Arkaitz'
'Fern\'andez de Luis, Roberto'
'Arriortua, Mar\'ia I.'

_publ_section_title
;
 Water-induced phase transformation of a CuIIcoordination framework with
 pyridine-2,5-dicarboxylate and di-2-pyridyl ketone: synchrotron radiation
 analysis
;
_journal_issue 33
_journal_name_full CrystEngComm
_journal_page_first 6346
_journal_paper_doi 10.1039/C5CE01033K
_journal_volume 17
_journal_year 2015
_chemical_formula_moiety 'C18 H15 Cu N3 O7'
_chemical_formula_sum 'C18 H15 Cu N3 O7'
_chemical_formula_weight 448.87
_chemical_name_systematic
;
 ?
;
_space_group_IT_number 61
_symmetry_cell_setting orthorhombic
_symmetry_Int_Tables_number 61
_symmetry_space_group_name_Hall '-P 2ac 2ab'
_symmetry_space_group_name_H-M 'P b c a'
_atom_sites_solution_hydrogens geom
_atom_sites_solution_primary direct
_atom_sites_solution_secondary difmap
_audit_conform_dict_location ftp://ftp.iucr.org/pub/cif_core.dic
_audit_conform_dict_name cif_core.dic
_audit_conform_dict_version 2.4
_audit_creation_date 2012-09-20T13:17:28-00:00
_audit_creation_method 'WinGX routine CIF_UPDATE'
_audit_update_record
;
2015-04-14 deposited with the CCDC.
2015-07-08 downloaded from the CCDC.
;
_cell_angle_alpha 90
_cell_angle_beta 90
_cell_angle_gamma 90
_cell_formula_units_Z 8
_cell_length_a 7.2953(2)
_cell_length_b 17.2658(5)
_cell_length_c 28.4236(7)
_cell_measurement_reflns_used 6323
_cell_measurement_temperature 100(2)
_cell_measurement_theta_max 76.2676
_cell_measurement_theta_min 2.557
_cell_volume 3580.21(17)
_computing_cell_refinement
;
        CrysAlisPro, Agilent Technologies,
        Version 1.171.35.11 (release 16-05-2011 CrysAlis171 .NET)
        (compiled May 16 2011,17:55:39)
;
_computing_data_collection
;
        CrysAlisPro, Agilent Technologies,
        Version 1.171.35.11 (release 16-05-2011 CrysAlis171 .NET)
        (compiled May 16 2011,17:55:39)
;
_computing_data_reduction
;
        CrysAlisPro, Agilent Technologies,
        Version 1.171.35.11 (release 16-05-2011 CrysAlis171 .NET)
        (compiled May 16 2011,17:55:39)
;
_computing_molecular_graphics 'Ortep-3 for Windows (Farrugia, 1997)'
_computing_publication_material 'WinGX publication routines (Farrugia, 1999)'
_computing_structure_refinement 'SHELXL-97 (Sheldrick, 2008)'
_computing_structure_solution DIRDIF2008
_diffrn_ambient_temperature 100(2)
_diffrn_detector_area_resol_mean 10.4023
_diffrn_measured_fraction_theta_full 0.995
_diffrn_measured_fraction_theta_max 0.995
_diffrn_measurement_device_type 'SuperNova, Single source at offset), Atlas'
_diffrn_measurement_method '\w scans'
_diffrn_orient_matrix_UB_11 0.0517108
_diffrn_orient_matrix_UB_12 -0.0748877
_diffrn_orient_matrix_UB_13 0.0263172
_diffrn_orient_matrix_UB_21 0.0535302
_diffrn_orient_matrix_UB_22 -0.0381677
_diffrn_orient_matrix_UB_23 -0.0470545
_diffrn_orient_matrix_UB_31 0.1975231
_diffrn_orient_matrix_UB_32 0.0298886
_diffrn_orient_matrix_UB_33 0.0058811
_diffrn_radiation_monochromator graphite
_diffrn_radiation_type CuK\a
_diffrn_radiation_wavelength 1.5418
_diffrn_reflns_av_R_equivalents 0.0646
_diffrn_reflns_av_unetI/netI 0.0441
_diffrn_reflns_limit_h_max 8
_diffrn_reflns_limit_h_min -7
_diffrn_reflns_limit_k_max 18
_diffrn_reflns_limit_k_min -20
_diffrn_reflns_limit_l_max 34
_diffrn_reflns_limit_l_min -34
_diffrn_reflns_number 19752
_diffrn_reflns_theta_full 68.25
_diffrn_reflns_theta_max 68.25
_diffrn_reflns_theta_min 3.11
_exptl_absorpt_coefficient_mu 2.178
_exptl_absorpt_correction_T_max 1
_exptl_absorpt_correction_T_min 0.7996
_exptl_absorpt_correction_type multi-scan
_exptl_absorpt_process_details
;
        CrysAlisPro, Agilent Technologies,
        Version 1.171.35.11 (release 16-05-2011 CrysAlis171 .NET)
        (compiled May 16 2011,17:55:39)
        Empirical absorption correction using spherical harmonics,
 implemented in SCALE3 ABSPACK scaling algorithm.
;
_exptl_crystal_colour blue
_exptl_crystal_density_diffrn 1.666
_exptl_crystal_density_meas 1.65(2)
_exptl_crystal_density_method Flotation
_exptl_crystal_description prism
_exptl_crystal_F_000 1832
_exptl_crystal_size_max 0.0333
_exptl_crystal_size_mid 0.0329
_exptl_crystal_size_min 0.0195
_refine_diff_density_max 0.747
_refine_diff_density_min -0.503
_refine_diff_density_rms 0.085
_refine_ls_extinction_method none
_refine_ls_goodness_of_fit_ref 0.855
_refine_ls_hydrogen_treatment mixed
_refine_ls_matrix_type full
_refine_ls_number_parameters 268
_refine_ls_number_reflns 3272
_refine_ls_number_restraints 3
_refine_ls_restrained_S_all 0.855
_refine_ls_R_factor_all 0.0494
_refine_ls_R_factor_gt 0.039
_refine_ls_shift/su_max 0.001
_refine_ls_shift/su_mean 0
_refine_ls_structure_factor_coef Fsqd
_refine_ls_weighting_details 'calc w=1/[\s^2^(Fo^2^)+(0.0918P)^2^+0.2767P] where P=(Fo^2^+2Fc^2^)/3'
_refine_ls_weighting_scheme calc
_refine_ls_wR_factor_gt 0.1032
_refine_ls_wR_factor_ref 0.1122
_reflns_number_gt 2699
_reflns_number_total 3272
_reflns_threshold_expression >2\s(I)
_cod_data_source_file c5ce01033k2.cif
_cod_data_source_block fll129_2
_cod_depositor_comments 'Adding full bibliography for 7221148--7221149.cif.'
_cod_database_code 7221148

loop_
_symmetry_equiv_pos_as_xyz
'x, y, z'
'-x+1/2, y+1/2, z'
'x, -y+1/2, z+1/2'
'-x+1/2, -y, z+1/2'
'-x, -y, -z'
'x-1/2, -y-1/2, -z'
'-x, y-1/2, -z-1/2'
'x-1/2, y, -z-1/2'

loop_
_atom_site_label
_atom_site_type_symbol
_atom_site_fract_x
_atom_site_fract_y
_atom_site_fract_z
_atom_site_U_iso_or_equiv
_atom_site_adp_type
_atom_site_occupancy
_atom_site_symmetry_multiplicity
_atom_site_calc_flag
_atom_site_refinement_flags
Cu1 Cu 0.07068(5) 0.01932(2) 0.155930(11) 0.01075(14) Uani 1 1 d .
OW O 0.2503(3) -0.06954(10) 0.19635(6) 0.0144(4) Uani 1 1 d D
O1 O -0.3611(2) -0.08923(10) 0.20865(6) 0.0140(4) Uani 1 1 d .
O5 O -0.0247(3) 0.14389(10) 0.11486(6) 0.0152(4) Uani 1 1 d .
H5O H -0.0463 0.1418 0.0859 0.023 Uiso 1 1 calc R
O3 O -0.1099(3) -0.23382(11) -0.01404(6) 0.0209(4) Uani 1 1 d .
O2 O -0.1243(3) -0.00963(10) 0.19940(6) 0.0149(4) Uani 1 1 d .
O4 O 0.0261(3) -0.11804(12) -0.02454(6) 0.0200(4) Uani 1 1 d .
O6 O 0.1704(3) 0.25083(10) 0.10522(6) 0.0194(4) Uani 1 1 d .
H6 H 0.1563 0.2508 0.0759 0.029 Uiso 1 1 calc R
N1 N -0.0518(3) -0.06078(12) 0.11472(7) 0.0117(4) Uani 1 1 d .
N2 N 0.2769(3) 0.04583(12) 0.11240(6) 0.0126(4) Uani 1 1 d .
N3 N 0.1380(3) 0.10972(12) 0.19691(7) 0.0128(4) Uani 1 1 d .
C1 C -0.1867(3) -0.09769(14) 0.13817(8) 0.0117(5) Uani 1 1 d .
C13 C 0.1524(3) 0.17559(14) 0.12226(8) 0.0142(5) Uani 1 1 d .
C7 C -0.2298(3) -0.06403(14) 0.18612(8) 0.0126(5) Uani 1 1 d .
C5 C -0.0144(4) -0.08331(15) 0.07060(8) 0.0145(5) Uani 1 1 d .
H5C H 0.0754 -0.0557 0.0531 0.017 Uiso 1 1 calc R
C2 C -0.2803(4) -0.16059(15) 0.11985(8) 0.0150(5) Uani 1 1 d .
H2 H -0.3728 -0.186 0.1376 0.018 Uiso 1 1 calc R
C8 C 0.3938(4) -0.00652(16) 0.09514(9) 0.0166(5) Uani 1 1 d .
H8 H 0.3804 -0.0593 0.1039 0.02 Uiso 1 1 calc R
C11 C 0.4344(4) 0.14561(17) 0.07106(9) 0.0190(5) Uani 1 1 d .
H11 H 0.4474 0.1989 0.0635 0.023 Uiso 1 1 calc R
C14 C 0.1785(3) 0.17703(15) 0.17565(8) 0.0143(5) Uani 1 1 d .
C18 C 0.1473(3) 0.10506(15) 0.24395(8) 0.0153(5) Uani 1 1 d .
H18 H 0.1147 0.0579 0.259 0.018 Uiso 1 1 calc R
C10 C 0.5540(4) 0.09123(18) 0.05240(9) 0.0214(6) Uani 1 1 d .
H10 H 0.6484 0.1066 0.0314 0.026 Uiso 1 1 calc R
C4 C -0.1026(3) -0.14587(15) 0.04953(8) 0.0141(5) Uani 1 1 d .
C12 C 0.2967(3) 0.12131(15) 0.10063(8) 0.0135(5) Uani 1 1 d .
C16 C 0.2478(4) 0.23620(16) 0.24924(10) 0.0206(5) Uani 1 1 d .
H16 H 0.2869 0.2795 0.2672 0.025 Uiso 1 1 calc R
C3 C -0.2353(4) -0.18566(15) 0.07478(9) 0.0170(5) Uani 1 1 d .
H3 H -0.2946 -0.2295 0.0615 0.02 Uiso 1 1 calc R
C17 C 0.2037(4) 0.16769(16) 0.27119(8) 0.0191(5) Uani 1 1 d .
H17 H 0.2115 0.1632 0.3044 0.023 Uiso 1 1 calc R
C6 C -0.0573(3) -0.16817(16) -0.00068(8) 0.0163(5) Uani 1 1 d .
C9 C 0.5340(4) 0.01442(16) 0.06484(10) 0.0206(6) Uani 1 1 d .
H9 H 0.6154 -0.0236 0.0528 0.025 Uiso 1 1 calc R
C15 C 0.2346(4) 0.24161(15) 0.20018(9) 0.0187(5) Uani 1 1 d .
H15 H 0.2635 0.2885 0.1843 0.022 Uiso 1 1 calc R
H2OW H 0.3621(14) -0.073(2) 0.1968(11) 0.028 Uiso 1 1 d D
H1OW H 0.208(4) -0.073(2) 0.2227(6) 0.028 Uiso 1 1 d D

loop_
_atom_site_aniso_label
_atom_site_aniso_U_11
_atom_site_aniso_U_22
_atom_site_aniso_U_33
_atom_site_aniso_U_23
_atom_site_aniso_U_13
_atom_site_aniso_U_12
Cu1 0.0092(2) 0.0127(2) 0.0103(2) -0.00198(12) 0.00159(12) -0.00238(13)
OW 0.0122(9) 0.0175(8) 0.0134(7) 0.0016(6) -0.0002(7) 0.0028(7)
O1 0.0095(9) 0.0186(9) 0.0139(7) 0.0000(6) 0.0029(6) -0.0023(7)
O5 0.0139(9) 0.0185(9) 0.0133(7) -0.0012(6) -0.0021(6) 0.0006(7)
O3 0.0275(10) 0.0193(9) 0.0160(8) -0.0023(7) -0.0009(8) 0.0003(8)
O2 0.0149(9) 0.0164(8) 0.0134(8) -0.0032(6) 0.0019(7) -0.0034(7)
O4 0.0168(9) 0.0279(10) 0.0153(8) -0.0025(7) 0.0029(7) -0.0063(8)
O6 0.0262(11) 0.0147(9) 0.0173(8) 0.0018(7) -0.0020(8) 0.0008(8)
N1 0.0100(10) 0.0148(10) 0.0104(9) 0.0010(7) 0.0007(7) -0.0006(8)
N2 0.0102(10) 0.0162(10) 0.0115(9) -0.0013(7) -0.0013(7) -0.0013(8)
N3 0.0098(10) 0.0138(9) 0.0149(9) -0.0005(8) 0.0003(8) 0.0020(8)
C1 0.0085(10) 0.0156(11) 0.0112(10) 0.0002(9) 0.0012(9) 0.0015(9)
C13 0.0131(12) 0.0142(11) 0.0154(11) 0.0025(9) -0.0008(9) 0.0006(10)
C7 0.0110(12) 0.0154(11) 0.0115(10) 0.0006(8) -0.0011(9) 0.0029(9)
C5 0.0124(12) 0.0189(12) 0.0121(10) 0.0001(9) 0.0022(9) 0.0006(10)
C2 0.0131(12) 0.0164(12) 0.0155(10) 0.0005(9) 0.0010(9) -0.0009(10)
C8 0.0129(12) 0.0212(13) 0.0156(11) 0.0008(9) 0.0004(9) 0.0020(10)
C11 0.0147(13) 0.0207(13) 0.0216(12) 0.0028(10) 0.0002(10) -0.0039(10)
C14 0.0117(12) 0.0156(12) 0.0157(11) -0.0005(9) 0.0006(9) 0.0017(9)
C18 0.0121(12) 0.0192(12) 0.0146(11) -0.0004(9) -0.0030(9) 0.0049(10)
C10 0.0078(12) 0.0338(16) 0.0225(12) 0.0054(11) 0.0055(10) -0.0025(11)
C4 0.0101(11) 0.0175(12) 0.0147(11) -0.0004(9) -0.0009(9) 0.0030(10)
C12 0.0101(12) 0.0172(12) 0.0133(10) -0.0003(9) -0.0025(9) -0.0027(9)
C16 0.0220(14) 0.0188(12) 0.0209(12) -0.0081(10) -0.0060(10) 0.0031(11)
C3 0.0161(13) 0.0154(12) 0.0196(11) -0.0036(9) -0.0019(10) -0.0013(10)
C17 0.0188(13) 0.0233(13) 0.0152(10) -0.0029(10) -0.0032(10) 0.0045(11)
C6 0.0124(12) 0.0214(13) 0.0150(11) -0.0019(10) -0.0011(9) 0.0010(10)
C9 0.0125(12) 0.0258(14) 0.0234(12) -0.0012(10) 0.0037(10) 0.0080(11)
C15 0.0185(14) 0.0141(12) 0.0235(12) -0.0012(10) -0.0002(10) 0.0001(10)

loop_
_atom_type_symbol
_atom_type_description
_atom_type_scat_dispersion_real
_atom_type_scat_dispersion_imag
_atom_type_scat_source
C C 0.0181 0.0091 'International Tables Vol C Tables 4.2.6.8 and 6.1.1.4'
H H 0 0 'International Tables Vol C Tables 4.2.6.8 and 6.1.1.4'
Cu Cu -1.9646 0.5888 'International Tables Vol C Tables 4.2.6.8 and 6.1.1.4'
N N 0.0311 0.018 'International Tables Vol C Tables 4.2.6.8 and 6.1.1.4'
O O 0.0492 0.0322 'International Tables Vol C Tables 4.2.6.8 and 6.1.1.4'

loop_
_exptl_crystal_face_index_h
_exptl_crystal_face_index_k
_exptl_crystal_face_index_l
_exptl_crystal_face_perp_dist
-4 -3 11 0.0115
2 2 -16 0.0205
-2 -1 -17 0.0091
0 3 -18 0.0092
4 4 -7 0.021
-4 -3 -7 0.0106
-3 -4 11 0.0101
0 0 -18 0.0092
4 -4 -1 0.0239
2 9 4 0.021
-4 5 1 0.0086
-1 -10 -4 0.0088
4 3 11 0.0215
0 -1 18 0.0102

loop_
_geom_angle_atom_site_label_1
_geom_angle_atom_site_label_2
_geom_angle_atom_site_label_3
_geom_angle
O2 Cu1 N2 177.78(8)
O2 Cu1 N3 90.59(8)
N2 Cu1 N3 89.83(8)
O2 Cu1 N1 82.48(8)
N2 Cu1 N1 97.50(8)
N3 Cu1 N1 167.47(9)
O2 Cu1 OW 85.92(7)
N2 Cu1 OW 91.88(8)
N3 Cu1 OW 95.07(7)
N1 Cu1 OW 94.83(7)
Cu1 OW H2OW 129(2)
Cu1 OW H1OW 107(2)
H2OW OW H1OW 111(2)
C13 O5 H5O 109.5
C7 O2 Cu1 116.29(15)
C13 O6 H6 109.5
C5 N1 C1 118.3(2)
C5 N1 Cu1 130.58(17)
C1 N1 Cu1 111.07(15)
C8 N2 C12 119.5(2)
C8 N2 Cu1 123.52(18)
C12 N2 Cu1 116.95(17)
C18 N3 C14 119.3(2)
C18 N3 Cu1 122.95(17)
C14 N3 Cu1 117.74(16)
N1 C1 C2 123.0(2)
N1 C1 C7 114.5(2)
C2 C1 C7 122.5(2)
O6 C13 O5 113.2(2)
O6 C13 C14 108.6(2)
O5 C13 C14 105.46(19)
O6 C13 C12 111.4(2)
O5 C13 C12 109.2(2)
C14 C13 C12 108.76(19)
O1 C7 O2 125.3(2)
O1 C7 C1 119.6(2)
O2 C7 C1 115.1(2)
N1 C5 C4 122.2(2)
N1 C5 H5C 118.9
C4 C5 H5C 118.9
C1 C2 C3 118.3(2)
C1 C2 H2 120.9
C3 C2 H2 120.9
N2 C8 C9 121.5(2)
N2 C8 H8 119.2
C9 C8 H8 119.2
C12 C11 C10 119.1(3)
C12 C11 H11 120.4
C10 C11 H11 120.4
N3 C14 C15 122.6(2)
N3 C14 C13 113.9(2)
C15 C14 C13 123.5(2)
N3 C18 C17 121.5(2)
N3 C18 H18 119.2
C17 C18 H18 119.2
C9 C10 C11 119.1(2)
C9 C10 H10 120.5
C11 C10 H10 120.5
C3 C4 C5 118.9(2)
C3 C4 C6 120.9(2)
C5 C4 C6 120.1(2)
N2 C12 C11 121.5(2)
N2 C12 C13 114.5(2)
C11 C12 C13 123.9(2)
C17 C16 C15 119.5(2)
C17 C16 H16 120.2
C15 C16 H16 120.2
C4 C3 C2 119.1(2)
C4 C3 H3 120.4
C2 C3 H3 120.4
C16 C17 C18 119.0(2)
C16 C17 H17 120.5
C18 C17 H17 120.5
O3 C6 O4 127.3(2)
O3 C6 C4 116.6(2)
O4 C6 C4 116.1(2)
C10 C9 C8 119.2(2)
C10 C9 H9 120.4
C8 C9 H9 120.4
C14 C15 C16 118.0(2)
C14 C15 H15 121
C16 C15 H15 121

loop_
_geom_bond_atom_site_label_1
_geom_bond_atom_site_label_2
_geom_bond_distance
Cu1 O2 1.9493(18)
Cu1 N2 2.001(2)
Cu1 N3 2.008(2)
Cu1 N1 2.021(2)
Cu1 OW 2.3220(17)
OW H2OW 0.818(10)
OW H1OW 0.814(10)
O1 C7 1.232(3)
O5 C13 1.419(3)
O5 H5O 0.84
O3 C6 1.256(3)
O2 C7 1.272(3)
O4 C6 1.257(3)
O6 C13 1.393(3)
O6 H6 0.84
N1 C5 1.341(3)
N1 C1 1.348(3)
N2 C8 1.336(3)
N2 C12 1.353(3)
N3 C18 1.341(3)
N3 C14 1.343(3)
C1 C2 1.384(3)
C1 C7 1.515(3)
C13 C14 1.530(3)
C13 C12 1.538(3)
C5 C4 1.393(4)
C5 H5C 0.95
C2 C3 1.391(3)
C2 H2 0.95
C8 C9 1.385(4)
C8 H8 0.95
C11 C12 1.375(4)
C11 C10 1.387(4)
C11 H11 0.95
C14 C15 1.377(4)
C18 C17 1.392(4)
C18 H18 0.95
C10 C9 1.380(4)
C10 H10 0.95
C4 C3 1.387(4)
C4 C6 1.515(3)
C16 C17 1.376(4)
C16 C15 1.401(4)
C16 H16 0.95
C3 H3 0.95
C17 H17 0.95
C9 H9 0.95
C15 H15 0.95
